data_7036540
loop_
_publ_author_name
'Vasko, Petra'
'Kinnunen, Virva'
'O Moilanen, Jani'
'Roemmele, Tracey L.'
'Boer\'e, Ren\'e T'
'Konu, Jari'
'Tuononen, Heikki M.'

_publ_section_title
;
 Group 13 complexes of dipyridylmethane, a forgotten ligand in
 coordination chemistry.
;
_journal_issue 41
_journal_name_full 'Dalton transactions (Cambridge, England : 2003)'
_journal_page_first 18247
_journal_page_last 18259
_journal_paper_doi 10.1039/c5dt02830b
_journal_volume 44
_journal_year 2015
_chemical_formula_moiety 'C22 H20 Cl2 Ga N4, Cl4 Ga, C H2 Cl2'
_chemical_formula_sum 'C23 H22 Cl8 Ga2 N4'
_chemical_formula_weight 777.49
_chemical_name_systematic
;
 ?
;
_space_group_IT_number 14
_symmetry_cell_setting monoclinic
_symmetry_space_group_name_Hall '-P 2ybc'
_symmetry_space_group_name_H-M 'P 1 21/c 1'
_atom_sites_solution_hydrogens geom
_atom_sites_solution_primary direct
_atom_sites_solution_secondary difmap
_audit_creation_method SHELXL-97
_audit_update_record
;
2015-07-24 deposited with the CCDC.
2015-09-15 downloaded from the CCDC.
;
_cell_angle_alpha 90.000
_cell_angle_beta 104.453(5)
_cell_angle_gamma 90.000
_cell_formula_units_Z 4
_cell_length_a 12.134(5)
_cell_length_b 12.930(5)
_cell_length_c 19.258(5)
_cell_measurement_reflns_used 8768
_cell_measurement_temperature 123(2)
_cell_measurement_theta_max 25.02
_cell_measurement_theta_min 2.39
_cell_volume 2925.8(18)
_computing_cell_refinement 'HKL Scalepak (Otwinowski & Minor 1997)'
_computing_data_collection 'Collect (Nonius BV, 1997-2000)'
_computing_data_reduction DENZO-SMN
_computing_publication_material 'WINGX v1.70-01 (L. J. Farrugia)'
_computing_structure_refinement 'SHELXL-97 (Sheldrick, 2008)'
_computing_structure_solution 'SIR97 (Altomare, A.et al. 1999)'
_diffrn_ambient_temperature 123(2)
_diffrn_measured_fraction_theta_full 0.997
_diffrn_measured_fraction_theta_max 0.997
_diffrn_measurement_device_type 'KappaCCD (Nonius, FR540C)'
_diffrn_measurement_method 'phi/omega scans'
_diffrn_radiation_monochromator 'Horizonally mounted graphite crystal'
_diffrn_radiation_source 'Enraf Nonius FR590D, fine-focus sealed tube'
_diffrn_radiation_type MoK\a
_diffrn_radiation_wavelength 0.71069
_diffrn_reflns_av_R_equivalents 0.0307
_diffrn_reflns_av_sigmaI/netI 0.0371
_diffrn_reflns_limit_h_max 14
_diffrn_reflns_limit_h_min -14
_diffrn_reflns_limit_k_max 15
_diffrn_reflns_limit_k_min -14
_diffrn_reflns_limit_l_max 22
_diffrn_reflns_limit_l_min -22
_diffrn_reflns_number 8768
_diffrn_reflns_theta_full 25.02
_diffrn_reflns_theta_max 25.02
_diffrn_reflns_theta_min 2.39
_exptl_absorpt_coefficient_mu 2.595
_exptl_absorpt_correction_T_max 0.6816
_exptl_absorpt_correction_T_min 0.5748
_exptl_absorpt_correction_type integration
_exptl_absorpt_process_details 'SADABS (SHELXTL-NT v5.1, Bruker)'
_exptl_crystal_colour Colorless
_exptl_crystal_density_diffrn 1.765
_exptl_crystal_density_method 'not measured'
_exptl_crystal_description Block
_exptl_crystal_F_000 1544
_exptl_crystal_size_max 0.24
_exptl_crystal_size_mid 0.20
_exptl_crystal_size_min 0.16
_refine_diff_density_max 0.954
_refine_diff_density_min -0.721
_refine_diff_density_rms 0.109
_refine_ls_extinction_method none
_refine_ls_goodness_of_fit_ref 1.104
_refine_ls_hydrogen_treatment constr
_refine_ls_matrix_type full
_refine_ls_number_parameters 334
_refine_ls_number_reflns 5151
_refine_ls_number_restraints 0
_refine_ls_restrained_S_all 1.104
_refine_ls_R_factor_all 0.0595
_refine_ls_R_factor_gt 0.0480
_refine_ls_shift/su_max 0.001
_refine_ls_shift/su_mean 0.000
_refine_ls_structure_factor_coef Fsqd
_refine_ls_weighting_details 'calc w=1/[\s^2^(Fo^2^)+(0.0325P)^2^+14.8738P] where P=(Fo^2^+2Fc^2^)/3'
_refine_ls_weighting_scheme calc
_refine_ls_wR_factor_gt 0.1065
_refine_ls_wR_factor_ref 0.1145
_reflns_number_gt 4424
_reflns_number_total 5151
_reflns_threshold_expression >2\s(I)
_cod_data_source_file c5dt02830b2.cif
_cod_data_source_block 1a
_cod_depositor_comments
;
The following automatic conversions were performed:

'_symmetry_cell_setting' value 'Monoclinic' changed to 'monoclinic'
according to
/usr/data/users/saulius/crontab/automatic-downloads/rss-feeds/RSC/lib/dictionaries/cif_core.dic
dictionary named 'cif_core.dic' version 2.4.2 from 2011-04-26.

'_exptl_absorpt_correction_type' value 'Integration' changed to
'integration' according to
/usr/data/users/saulius/crontab/automatic-downloads/rss-feeds/RSC/lib/dictionaries/cif_core.dic
dictionary named 'cif_core.dic' version 2.4.2 from 2011-04-26.

Automatic conversion script
Id: cif_fix_values 3271 2015-04-21 07:52:19Z andrius 

 Adding full bibliography for 7036540--7036544.cif.
;
_cod_original_sg_symbol_H-M 'P 21/c'
_cod_database_code 7036540

loop_
_symmetry_equiv_pos_as_xyz
'x, y, z'
'-x, y+1/2, -z+1/2'
'-x, -y, -z'
'x, -y-1/2, z-1/2'

loop_
_atom_site_label
_atom_site_type_symbol
_atom_site_fract_x
_atom_site_fract_y
_atom_site_fract_z
_atom_site_U_iso_or_equiv
_atom_site_adp_type
_atom_site_occupancy
_atom_site_symmetry_multiplicity
_atom_site_calc_flag
_atom_site_refinement_flags
Ga1 Ga -0.01120(4) 0.23474(4) 0.83072(3) 0.01866(14) Uani 1 1 d .
Ga2 Ga 0.40313(5) 0.34142(5) 1.07897(3) 0.03028(16) Uani 1 1 d .
Cl1 Cl 0.01768(11) 0.30069(9) 0.94455(6) 0.0268(3) Uani 1 1 d .
Cl2 Cl -0.07706(10) 0.38777(9) 0.77253(6) 0.0249(3) Uani 1 1 d .
Cl6 Cl 0.53279(12) 0.36441(12) 1.17928(8) 0.0422(4) Uani 1 1 d .
Cl3 Cl 0.30321(15) 0.48158(12) 1.05290(9) 0.0522(4) Uani 1 1 d .
Cl4 Cl 0.29168(14) 0.21697(12) 1.09395(8) 0.0475(4) Uani 1 1 d .
Cl7 Cl 0.59517(14) 0.04886(15) 1.22966(11) 0.0605(5) Uani 1 1 d .
Cl5 Cl 0.4918(2) 0.2981(2) 0.99925(10) 0.0891(9) Uani 1 1 d .
Cl8 Cl 0.5754(2) 0.0296(2) 1.07772(14) 0.0959(9) Uani 1 1 d .
C13 C -0.1681(5) 0.1505(4) 0.6110(3) 0.0278(11) Uani 1 1 d .
H13 H -0.2438 0.1543 0.5820 0.033 Uiso 1 1 calc R
N3 N -0.0371(3) 0.1720(3) 0.72584(19) 0.0192(8) Uani 1 1 d .
N4 N 0.1546(3) 0.2771(3) 0.8248(2) 0.0191(8) Uani 1 1 d .
C7 C -0.2134(4) 0.0910(4) 0.8356(2) 0.0247(11) Uani 1 1 d .
C5 C -0.0232(4) 0.0031(4) 0.8724(2) 0.0218(10) Uani 1 1 d .
C6 C -0.1382(4) 0.0066(4) 0.8184(3) 0.0256(11) Uani 1 1 d .
H6A H -0.1267 0.0186 0.7699 0.031 Uiso 1 1 calc R
H6B H -0.1766 -0.0610 0.8179 0.031 Uiso 1 1 calc R
C17 C 0.1656(4) 0.1279(4) 0.7481(2) 0.0230(10) Uani 1 1 d .
H17A H 0.1622 0.0757 0.7852 0.028 Uiso 1 1 calc R
H17B H 0.2178 0.1012 0.7202 0.028 Uiso 1 1 calc R
C14 C -0.0801(5) 0.1158(4) 0.5830(3) 0.0299(12) Uani 1 1 d .
H14 H -0.0947 0.0956 0.5342 0.036 Uiso 1 1 calc R
N1 N 0.0433(3) 0.0881(3) 0.87933(19) 0.0203(8) Uani 1 1 d .
C9 C -0.3809(4) 0.1455(5) 0.8696(3) 0.0320(12) Uani 1 1 d .
H9 H -0.4515 0.1304 0.8803 0.038 Uiso 1 1 calc R
N2 N -0.1755(3) 0.1895(3) 0.8374(2) 0.0213(8) Uani 1 1 d .
C8 C -0.3168(4) 0.0672(4) 0.8507(3) 0.0285(11) Uani 1 1 d .
H8 H -0.3430 -0.0022 0.8481 0.034 Uiso 1 1 calc R
C21 C 0.2994(4) 0.4061(4) 0.8527(3) 0.0276(11) Uani 1 1 d .
H21 H 0.3266 0.4691 0.8762 0.033 Uiso 1 1 calc R
C10 C -0.3415(4) 0.2462(4) 0.8729(3) 0.0308(12) Uani 1 1 d .
H10 H -0.3836 0.3011 0.8867 0.037 Uiso 1 1 calc R
C15 C 0.0283(5) 0.1108(4) 0.6264(3) 0.0266(11) Uani 1 1 d .
H15 H 0.0894 0.0881 0.6076 0.032 Uiso 1 1 calc R
C19 C 0.3189(4) 0.2630(4) 0.7790(3) 0.0280(11) Uani 1 1 d .
H19 H 0.3611 0.2259 0.7517 0.034 Uiso 1 1 calc R
C16 C 0.0481(4) 0.1392(4) 0.6984(3) 0.0230(10) Uani 1 1 d .
C18 C 0.2145(4) 0.2260(4) 0.7848(2) 0.0214(10) Uani 1 1 d .
C4 C 0.0101(5) -0.0841(4) 0.9145(3) 0.0286(11) Uani 1 1 d .
H4 H -0.0380 -0.1431 0.9088 0.034 Uiso 1 1 calc R
C20 C 0.3617(4) 0.3543(4) 0.8130(3) 0.0304(12) Uani 1 1 d .
H20 H 0.4330 0.3806 0.8091 0.036 Uiso 1 1 calc R
C2 C 0.1816(5) 0.0022(4) 0.9716(3) 0.0305(12) Uani 1 1 d .
H2 H 0.2536 0.0036 1.0053 0.037 Uiso 1 1 calc R
C12 C -0.1429(4) 0.1795(4) 0.6823(2) 0.0225(10) Uani 1 1 d .
H12 H -0.2023 0.2056 0.7014 0.027 Uiso 1 1 calc R
C11 C -0.2405(4) 0.2650(4) 0.8558(3) 0.0274(11) Uani 1 1 d .
H11 H -0.2145 0.3344 0.8569 0.033 Uiso 1 1 calc R
C3 C 0.1132(5) -0.0847(4) 0.9643(3) 0.0324(12) Uani 1 1 d .
H3 H 0.1372 -0.1439 0.9933 0.039 Uiso 1 1 calc R
C1 C 0.1433(4) 0.0865(4) 0.9290(3) 0.0263(11) Uani 1 1 d .
H1 H 0.1897 0.1466 0.9349 0.032 Uiso 1 1 calc R
C22 C 0.1971(4) 0.3654(4) 0.8575(3) 0.0254(11) Uani 1 1 d .
H22 H 0.1546 0.4012 0.8852 0.030 Uiso 1 1 calc R
C23 C 0.6331(6) 0.1018(6) 1.1544(5) 0.063(2) Uani 1 1 d .
H23B H 0.6051 0.1739 1.1470 0.076 Uiso 1 1 calc R
H23A H 0.7170 0.1031 1.1632 0.076 Uiso 1 1 calc R

loop_
_atom_site_aniso_label
_atom_site_aniso_U_11
_atom_site_aniso_U_22
_atom_site_aniso_U_33
_atom_site_aniso_U_23
_atom_site_aniso_U_13
_atom_site_aniso_U_12
Ga1 0.0248(3) 0.0152(3) 0.0166(3) -0.00062(19) 0.0062(2) 0.0002(2)
Ga2 0.0331(3) 0.0352(3) 0.0225(3) 0.0033(2) 0.0070(2) 0.0000(3)
Cl1 0.0358(7) 0.0257(6) 0.0202(6) -0.0062(5) 0.0097(5) -0.0024(5)
Cl2 0.0312(6) 0.0166(5) 0.0274(6) 0.0024(5) 0.0080(5) 0.0028(5)
Cl6 0.0382(8) 0.0466(9) 0.0356(7) 0.0005(6) -0.0029(6) -0.0123(7)
Cl3 0.0572(10) 0.0361(8) 0.0575(10) 0.0101(7) 0.0033(8) 0.0065(7)
Cl4 0.0527(9) 0.0378(8) 0.0443(8) -0.0001(7) -0.0021(7) -0.0184(7)
Cl7 0.0374(9) 0.0660(12) 0.0754(12) -0.0216(10) 0.0090(8) 0.0024(8)
Cl5 0.0807(14) 0.160(2) 0.0351(9) 0.0189(12) 0.0309(9) 0.0505(15)
Cl8 0.0833(16) 0.130(2) 0.0899(16) -0.0252(16) 0.0505(13) -0.0448(16)
C13 0.033(3) 0.027(3) 0.021(2) 0.005(2) 0.001(2) -0.010(2)
N3 0.026(2) 0.017(2) 0.0158(18) 0.0019(15) 0.0068(16) -0.0002(16)
N4 0.024(2) 0.0168(19) 0.0171(19) 0.0026(15) 0.0056(16) 0.0015(16)
C7 0.029(3) 0.029(3) 0.014(2) 0.000(2) 0.0017(19) -0.002(2)
C5 0.032(3) 0.017(2) 0.018(2) 0.0003(18) 0.008(2) 0.002(2)
C6 0.035(3) 0.018(2) 0.023(2) -0.001(2) 0.006(2) -0.004(2)
C17 0.031(3) 0.019(2) 0.018(2) -0.0010(19) 0.006(2) 0.004(2)
C14 0.049(3) 0.026(3) 0.014(2) 0.000(2) 0.006(2) -0.009(2)
N1 0.026(2) 0.019(2) 0.0149(19) -0.0024(16) 0.0032(16) 0.0014(17)
C9 0.022(3) 0.047(3) 0.027(3) 0.008(2) 0.006(2) 0.001(2)
N2 0.026(2) 0.022(2) 0.0184(19) 0.0030(16) 0.0088(17) -0.0001(17)
C8 0.026(3) 0.033(3) 0.022(3) 0.005(2) -0.001(2) -0.006(2)
C21 0.027(3) 0.027(3) 0.025(3) 0.000(2) -0.001(2) -0.003(2)
C10 0.027(3) 0.038(3) 0.029(3) 0.000(2) 0.009(2) 0.010(2)
C15 0.039(3) 0.021(2) 0.023(3) -0.004(2) 0.014(2) -0.005(2)
C19 0.027(3) 0.030(3) 0.026(3) 0.006(2) 0.005(2) 0.004(2)
C16 0.027(3) 0.016(2) 0.026(3) -0.0008(19) 0.007(2) -0.003(2)
C18 0.025(3) 0.020(2) 0.018(2) 0.0038(19) 0.0041(19) 0.005(2)
C4 0.042(3) 0.020(2) 0.025(3) 0.000(2) 0.011(2) 0.006(2)
C20 0.022(3) 0.037(3) 0.029(3) 0.005(2) 0.002(2) -0.002(2)
C2 0.036(3) 0.034(3) 0.019(2) 0.001(2) 0.002(2) 0.008(2)
C12 0.027(3) 0.019(2) 0.020(2) 0.0038(19) 0.005(2) -0.002(2)
C11 0.030(3) 0.026(3) 0.028(3) 0.002(2) 0.010(2) 0.003(2)
C3 0.046(3) 0.025(3) 0.027(3) 0.008(2) 0.011(2) 0.012(2)
C1 0.031(3) 0.024(3) 0.025(3) -0.005(2) 0.007(2) 0.006(2)
C22 0.033(3) 0.020(2) 0.024(2) -0.002(2) 0.008(2) -0.002(2)
C23 0.045(4) 0.039(4) 0.102(6) -0.003(4) 0.011(4) -0.007(3)

loop_
_atom_type_symbol
_atom_type_description
_atom_type_scat_dispersion_real
_atom_type_scat_dispersion_imag
_atom_type_scat_source
C C 0.0033 0.0016 'International Tables Vol C Tables 4.2.6.8 and 6.1.1.4'
H H 0.0000 0.0000 'International Tables Vol C Tables 4.2.6.8 and 6.1.1.4'
N N 0.0061 0.0033 'International Tables Vol C Tables 4.2.6.8 and 6.1.1.4'
Cl Cl 0.1484 0.1585 'International Tables Vol C Tables 4.2.6.8 and 6.1.1.4'
Ga Ga 0.2307 1.6083 'International Tables Vol C Tables 4.2.6.8 and 6.1.1.4'

loop_
_geom_angle_atom_site_label_1
_geom_angle_atom_site_label_2
_geom_angle_atom_site_label_3
_geom_angle
N2 Ga1 N4 178.84(15)
N2 Ga1 N3 91.99(15)
N4 Ga1 N3 87.98(15)
N2 Ga1 N1 85.50(15)
N4 Ga1 N1 93.34(15)
N3 Ga1 N1 91.91(14)
N2 Ga1 Cl1 88.05(11)
N4 Ga1 Cl1 91.97(11)
N3 Ga1 Cl1 179.32(11)
N1 Ga1 Cl1 87.41(11)
N2 Ga1 Cl2 92.83(11)
N4 Ga1 Cl2 88.33(11)
N3 Ga1 Cl2 85.13(11)
N1 Ga1 Cl2 176.56(11)
Cl1 Ga1 Cl2 95.55(5)
Cl5 Ga2 Cl4 109.92(11)
Cl5 Ga2 Cl3 113.67(9)
Cl4 Ga2 Cl3 108.66(8)
Cl5 Ga2 Cl6 106.72(9)
Cl4 Ga2 Cl6 108.58(6)
Cl3 Ga2 Cl6 109.17(7)
C12 C13 C14 118.3(5)
C12 C13 H13 120.9
C14 C13 H13 120.9
C16 N3 C12 119.0(4)
C16 N3 Ga1 123.3(3)
C12 N3 Ga1 117.0(3)
C22 N4 C18 118.9(4)
C22 N4 Ga1 117.0(3)
C18 N4 Ga1 123.8(3)
N2 C7 C8 121.4(5)
N2 C7 C6 117.7(4)
C8 C7 C6 120.9(5)
N1 C5 C4 121.5(5)
N1 C5 C6 117.9(4)
C4 C5 C6 120.6(4)
C7 C6 C5 111.9(4)
C7 C6 H6A 109.2
C5 C6 H6A 109.2
C7 C6 H6B 109.2
C5 C6 H6B 109.2
H6A C6 H6B 107.9
C18 C17 C16 114.6(4)
C18 C17 H17A 108.6
C16 C17 H17A 108.6
C18 C17 H17B 108.6
C16 C17 H17B 108.6
H17A C17 H17B 107.6
C15 C14 C13 119.5(5)
C15 C14 H14 120.2
C13 C14 H14 120.2
C1 N1 C5 118.0(4)
C1 N1 Ga1 116.7(3)
C5 N1 Ga1 124.4(3)
C8 C9 C10 119.5(5)
C8 C9 H9 120.3
C10 C9 H9 120.3
C7 N2 C11 118.0(4)
C7 N2 Ga1 125.4(3)
C11 N2 Ga1 115.8(3)
C9 C8 C7 119.4(5)
C9 C8 H8 120.3
C7 C8 H8 120.3
C22 C21 C20 118.8(5)
C22 C21 H21 120.6
C20 C21 H21 120.6
C11 C10 C9 118.5(5)
C11 C10 H10 120.8
C9 C10 H10 120.8
C14 C15 C16 119.6(5)
C14 C15 H15 120.2
C16 C15 H15 120.2
C18 C19 C20 119.9(5)
C18 C19 H19 120.1
C20 C19 H19 120.1
N3 C16 C15 121.0(4)
N3 C16 C17 118.6(4)
C15 C16 C17 120.3(4)
N4 C18 C19 120.6(5)
N4 C18 C17 118.4(4)
C19 C18 C17 121.1(4)
C3 C4 C5 119.6(5)
C3 C4 H4 120.2
C5 C4 H4 120.2
C21 C20 C19 119.0(5)
C21 C20 H20 120.5
C19 C20 H20 120.5
C1 C2 C3 118.6(5)
C1 C2 H2 120.7
C3 C2 H2 120.7
N3 C12 C13 122.5(5)
N3 C12 H12 118.7
C13 C12 H12 118.7
N2 C11 C10 123.3(5)
N2 C11 H11 118.4
C10 C11 H11 118.4
C4 C3 C2 119.0(5)
C4 C3 H3 120.5
C2 C3 H3 120.5
N1 C1 C2 123.2(5)
N1 C1 H1 118.4
C2 C1 H1 118.4
N4 C22 C21 122.8(5)
N4 C22 H22 118.6
C21 C22 H22 118.6
Cl8 C23 Cl7 110.9(4)
Cl8 C23 H23B 109.5
Cl7 C23 H23B 109.5
Cl8 C23 H23A 109.5
Cl7 C23 H23A 109.5
H23B C23 H23A 108.0

loop_
_geom_bond_atom_site_label_1
_geom_bond_atom_site_label_2
_geom_bond_distance
Ga1 N2 2.113(4)
Ga1 N4 2.115(4)
Ga1 N3 2.126(4)
Ga1 N1 2.145(4)
Ga1 Cl1 2.2959(13)
Ga1 Cl2 2.3157(14)
Ga2 Cl5 2.157(2)
Ga2 Cl4 2.1671(17)
Ga2 Cl3 2.1684(18)
Ga2 Cl6 2.1860(16)
Cl7 C23 1.765(9)
Cl8 C23 1.739(8)
C13 C12 1.381(7)
C13 C14 1.385(8)
C13 H13 0.9500
N3 C16 1.341(6)
N3 C12 1.351(6)
N4 C22 1.343(6)
N4 C18 1.356(6)
C7 N2 1.351(6)
C7 C8 1.391(7)
C7 C6 1.512(7)
C5 N1 1.351(6)
C5 C4 1.389(7)
C5 C6 1.518(7)
C6 H6A 0.9900
C6 H6B 0.9900
C17 C18 1.500(7)
C17 C16 1.513(7)
C17 H17A 0.9900
C17 H17B 0.9900
C14 C15 1.372(8)
C14 H14 0.9500
N1 C1 1.344(6)
C9 C8 1.380(8)
C9 C10 1.383(8)
C9 H9 0.9500
N2 C11 1.356(6)
C8 H8 0.9500
C21 C22 1.372(7)
C21 C20 1.376(8)
C21 H21 0.9500
C10 C11 1.367(7)
C10 H10 0.9500
C15 C16 1.397(7)
C15 H15 0.9500
C19 C18 1.384(7)
C19 C20 1.386(8)
C19 H19 0.9500
C4 C3 1.373(8)
C4 H4 0.9500
C20 H20 0.9500
C2 C1 1.373(7)
C2 C3 1.383(8)
C2 H2 0.9500
C12 H12 0.9500
C11 H11 0.9500
C3 H3 0.9500
C1 H1 0.9500
C22 H22 0.9500
C23 H23B 0.9900
C23 H23A 0.9900

loop_
_geom_torsion_atom_site_label_1
_geom_torsion_atom_site_label_2
_geom_torsion_atom_site_label_3
_geom_torsion_atom_site_label_4
_geom_torsion
N2 Ga1 N3 C16 -153.7(4)
N4 Ga1 N3 C16 25.1(4)
N1 Ga1 N3 C16 -68.2(4)
Cl2 Ga1 N3 C16 113.6(4)
N2 Ga1 N3 C12 35.6(3)
N4 Ga1 N3 C12 -145.5(3)
N1 Ga1 N3 C12 121.2(3)
Cl2 Ga1 N3 C12 -57.0(3)
N3 Ga1 N4 C22 145.5(3)
N1 Ga1 N4 C22 -122.7(3)
Cl1 Ga1 N4 C22 -35.1(3)
Cl2 Ga1 N4 C22 60.4(3)
N3 Ga1 N4 C18 -28.0(4)
N1 Ga1 N4 C18 63.8(4)
Cl1 Ga1 N4 C18 151.3(3)
Cl2 Ga1 N4 C18 -113.2(3)
N2 C7 C6 C5 59.9(6)
C8 C7 C6 C5 -118.5(5)
N1 C5 C6 C7 -60.5(6)
C4 C5 C6 C7 117.7(5)
C12 C13 C14 C15 0.2(7)
C4 C5 N1 C1 -0.6(7)
C6 C5 N1 C1 177.6(4)
C4 C5 N1 Ga1 -169.0(3)
C6 C5 N1 Ga1 9.2(6)
N2 Ga1 N1 C1 -140.3(3)
N4 Ga1 N1 C1 39.8(3)
N3 Ga1 N1 C1 127.8(3)
Cl1 Ga1 N1 C1 -52.1(3)
N2 Ga1 N1 C5 28.2(4)
N4 Ga1 N1 C5 -151.7(4)
N3 Ga1 N1 C5 -63.6(4)
Cl1 Ga1 N1 C5 116.5(4)
C8 C7 N2 C11 1.2(7)
C6 C7 N2 C11 -177.3(4)
C8 C7 N2 Ga1 170.6(3)
C6 C7 N2 Ga1 -7.9(6)
N3 Ga1 N2 C7 62.7(4)
N1 Ga1 N2 C7 -29.0(4)
Cl1 Ga1 N2 C7 -116.6(4)
Cl2 Ga1 N2 C7 148.0(4)
N3 Ga1 N2 C11 -127.7(3)
N1 Ga1 N2 C11 140.6(3)
Cl1 Ga1 N2 C11 53.0(3)
Cl2 Ga1 N2 C11 -42.5(3)
C10 C9 C8 C7 0.3(7)
N2 C7 C8 C9 -1.5(7)
C6 C7 C8 C9 176.9(4)
C8 C9 C10 C11 1.2(8)
C13 C14 C15 C16 1.0(7)
C12 N3 C16 C15 -1.4(7)
Ga1 N3 C16 C15 -171.9(3)
C12 N3 C16 C17 -178.1(4)
Ga1 N3 C16 C17 11.4(6)
C14 C15 C16 N3 -0.5(7)
C14 C15 C16 C17 176.2(5)
C18 C17 C16 N3 -60.0(6)
C18 C17 C16 C15 123.2(5)
C22 N4 C18 C19 1.4(7)
Ga1 N4 C18 C19 174.8(3)
C22 N4 C18 C17 -179.5(4)
Ga1 N4 C18 C17 -6.1(6)
C20 C19 C18 N4 -1.4(7)
C20 C19 C18 C17 179.6(4)
C16 C17 C18 N4 56.7(6)
C16 C17 C18 C19 -124.2(5)
N1 C5 C4 C3 -0.2(7)
C6 C5 C4 C3 -178.3(4)
C22 C21 C20 C19 0.4(7)
C18 C19 C20 C21 0.5(7)
C16 N3 C12 C13 2.8(7)
Ga1 N3 C12 C13 173.8(4)
C14 C13 C12 N3 -2.2(7)
C7 N2 C11 C10 0.4(7)
Ga1 N2 C11 C10 -170.0(4)
C9 C10 C11 N2 -1.6(8)
C5 C4 C3 C2 0.2(7)
C1 C2 C3 C4 0.6(8)
C5 N1 C1 C2 1.4(7)
Ga1 N1 C1 C2 170.7(4)
C3 C2 C1 N1 -1.4(8)
C18 N4 C22 C21 -0.5(7)
Ga1 N4 C22 C21 -174.3(4)
C20 C21 C22 N4 -0.4(8)
